data_4077852
loop_
_publ_author_name
'Bruce, Michael I.'
'Fox, Mark A.'
'Low, Paul J.'
'Nicholson, Brian K.'
'Parker, Christian R.'
'Patalinghug, Wyona C.'
'Skelton, Brian W.'
'White, Allan H.'

_publ_section_title
;
 Substitution of Tetracyanoethene by Ethynyl--Metal Complexes Gives
 Tricyanovinylethynyl (Tricyanobutenynyl) Derivatives: Syntheses,
 Protonation, and Addition of Metal--Ligand Fragments
;
_journal_issue 7
_journal_name_full Organometallics
_journal_page_first 2639
_journal_paper_doi 10.1021/om2007503
_journal_volume 31
_journal_year 2012
_chemical_formula_moiety 'C43 H39 N3 P2 Ru'
_chemical_formula_sum 'C43 H39 N3 P2 Ru'
_chemical_formula_weight 760.78
_chemical_name_systematic
;
 ?
;
_space_group_IT_number 14
_symmetry_cell_setting monoclinic
_symmetry_space_group_name_Hall '-P 2yn'
_symmetry_space_group_name_H-M 'P 1 21/n 1'
_atom_sites_solution_hydrogens geom
_atom_sites_solution_primary direct
_atom_sites_solution_secondary difmap
_audit_creation_date 2007-11-27T14:43:26-00:00
_audit_creation_method 'WinGX routine CIF_UPDATE'
_cell_angle_alpha 90
_cell_angle_beta 98.964(4)
_cell_angle_gamma 90
_cell_formula_units_Z 4
_cell_length_a 13.362(3)
_cell_length_b 17.193(4)
_cell_length_c 16.114(4)
_cell_measurement_reflns_used 4736
_cell_measurement_temperature 100(2)
_cell_measurement_theta_max 24.85
_cell_measurement_theta_min 2.19
_cell_volume 3656.7(15)
_computing_cell_refinement 'Siemens SAINT (Siemens, 1995)'
_computing_data_collection 'Siemens SMART (Siemens, 1995)'
_computing_data_reduction 'Siemens SAINT'
_computing_molecular_graphics xtal
_computing_publication_material 'xtal BONDLA CIFIO'
_computing_structure_refinement 'SHELXL-97 (Sheldrick, 1997)'
_computing_structure_solution xtal
_diffrn_ambient_temperature 100(2)
_diffrn_measured_fraction_theta_full 0.987
_diffrn_measured_fraction_theta_max 0.972
_diffrn_measurement_device_type
;
Bruker SMART CCD diffractometer
;
_diffrn_measurement_method '\w scans'
_diffrn_radiation_monochromator graphite
_diffrn_radiation_type MoK\a
_diffrn_radiation_wavelength 0.71073
_diffrn_reflns_av_R_equivalents .109
_diffrn_reflns_av_unetI/netI 0.0793
_diffrn_reflns_limit_h_max 15
_diffrn_reflns_limit_h_min -15
_diffrn_reflns_limit_k_max 20
_diffrn_reflns_limit_k_min -20
_diffrn_reflns_limit_l_max 19
_diffrn_reflns_limit_l_min -19
_diffrn_reflns_number 35617
_diffrn_reflns_theta_full 25
_diffrn_reflns_theta_max 25.3
_diffrn_reflns_theta_min 1.74
_exptl_absorpt_coefficient_mu 0.551
_exptl_absorpt_correction_T_max 1
_exptl_absorpt_correction_T_min .62
_exptl_absorpt_correction_type multi-scan
_exptl_absorpt_process_details
;
 SADABS; Sheldrick, 1996
;
_exptl_crystal_colour black
_exptl_crystal_density_diffrn 1.382
_exptl_crystal_density_method 'not measured'
_exptl_crystal_description plate
_exptl_crystal_F_000 1568
_exptl_crystal_size_max .52
_exptl_crystal_size_mid .18
_exptl_crystal_size_min .03
_refine_diff_density_max 2.053
_refine_diff_density_min -1.233
_refine_diff_density_rms 0.123
_refine_ls_extinction_method none
_refine_ls_goodness_of_fit_ref 1.033
_refine_ls_hydrogen_treatment constr
_refine_ls_matrix_type full
_refine_ls_number_parameters 447
_refine_ls_number_reflns 6472
_refine_ls_number_restraints 0
_refine_ls_restrained_S_all 1.033
_refine_ls_R_factor_all 0.0923
_refine_ls_R_factor_gt 0.0574
_refine_ls_shift/su_max 0.003
_refine_ls_shift/su_mean 0
_refine_ls_structure_factor_coef Fsqd
_refine_ls_weighting_details 'calc w=1/[\s^2^(Fo^2^)+(0.0788P)^2^+2.4898P] where P=(Fo^2^+2Fc^2^)/3'
_refine_ls_weighting_scheme calc
_refine_ls_wR_factor_gt 0.1299
_refine_ls_wR_factor_ref 0.1481
_reflns_number_gt 4584
_reflns_number_total 6472
_reflns_threshold_expression I>2sigma(I)
_cod_data_source_file om2007503_si_001.cif
_cod_data_source_block br1070
_cod_original_sg_symbol_Hall -p_2yn
_cod_original_sg_symbol_H-M P_1_21/n_1
_cod_database_code 4077852

loop_
_symmetry_equiv_pos_as_xyz
'x, y, z'
'-x+1/2, y+1/2, -z+1/2'
'-x, -y, -z'
'x-1/2, -y-1/2, z-1/2'

loop_
_atom_site_label
_atom_site_type_symbol
_atom_site_fract_x
_atom_site_fract_y
_atom_site_fract_z
_atom_site_U_iso_or_equiv
_atom_site_adp_type
_atom_site_occupancy
_atom_site_symmetry_multiplicity
_atom_site_calc_flag
_atom_site_refinement_flags
Ru1 Ru 0.36449(3) 0.64148(2) 0.65091(2) 0.01509(14) Uani 1 1 d .
P1 P 0.38444(10) 0.77255(8) 0.64425(8) 0.0181(3) Uani 1 1 d .
C111 C 0.3453(4) 0.8226(3) 0.5439(3) 0.0193(11) Uani 1 1 d .
C112 C 0.3486(4) 0.9036(3) 0.5404(3) 0.0260(13) Uani 1 1 d .
H112 H 0.3734 0.9322 0.5897 0.031 Uiso 1 1 calc R
C113 C 0.3160(4) 0.9433(3) 0.4652(4) 0.0304(14) Uani 1 1 d .
H113 H 0.3168 0.9985 0.4636 0.036 Uiso 1 1 calc R
C114 C 0.2826(4) 0.9011(4) 0.3934(4) 0.0297(14) Uani 1 1 d .
H114 H 0.2611 0.9277 0.3421 0.036 Uiso 1 1 calc R
C115 C 0.2800(4) 0.8212(4) 0.3949(4) 0.0294(13) Uani 1 1 d .
H115 H 0.2581 0.7929 0.3446 0.035 Uiso 1 1 calc R
C116 C 0.3096(4) 0.7815(3) 0.4706(3) 0.0242(12) Uani 1 1 d .
H116 H 0.3054 0.7263 0.4721 0.029 Uiso 1 1 calc R
C121 C 0.5115(4) 0.8152(3) 0.6755(3) 0.0200(12) Uani 1 1 d .
C122 C 0.5771(4) 0.8229(3) 0.6172(4) 0.0303(14) Uani 1 1 d .
H122 H 0.5549 0.8092 0.5602 0.036 Uiso 1 1 calc R
C123 C 0.6743(4) 0.8502(3) 0.6414(5) 0.0377(16) Uani 1 1 d .
H123 H 0.7187 0.8547 0.6011 0.045 Uiso 1 1 calc R
C124 C 0.7077(5) 0.8710(4) 0.7242(5) 0.0426(17) Uani 1 1 d .
H124 H 0.7749 0.8892 0.741 0.051 Uiso 1 1 calc R
C125 C 0.6417(5) 0.8649(4) 0.7817(4) 0.0405(16) Uani 1 1 d .
H125 H 0.6635 0.8803 0.8383 0.049 Uiso 1 1 calc R
C126 C 0.5445(4) 0.8370(3) 0.7585(3) 0.0260(13) Uani 1 1 d .
H126 H 0.5002 0.8327 0.7991 0.031 Uiso 1 1 calc R
C10 C 0.3019(4) 0.8194(3) 0.7110(3) 0.0216(12) Uani 1 1 d .
H10A H 0.3274 0.8725 0.7256 0.026 Uiso 1 1 calc R
H10B H 0.2327 0.8242 0.6789 0.026 Uiso 1 1 calc R
C20 C 0.2969(4) 0.7741(3) 0.7917(3) 0.0232(12) Uani 1 1 d .
H20A H 0.2313 0.7848 0.8107 0.028 Uiso 1 1 calc R
H20B H 0.3516 0.7923 0.836 0.028 Uiso 1 1 calc R
P2 P 0.31016(10) 0.66738(8) 0.77702(9) 0.0184(3) Uani 1 1 d .
C211 C 0.3898(4) 0.6397(3) 0.8766(3) 0.0208(11) Uani 1 1 d .
C212 C 0.4879(4) 0.6702(3) 0.8942(3) 0.0244(12) Uani 1 1 d .
H212 H 0.5131 0.702 0.8539 0.029 Uiso 1 1 calc R
C213 C 0.5486(4) 0.6542(3) 0.9701(3) 0.0267(13) Uani 1 1 d .
H213 H 0.6147 0.6757 0.9821 0.032 Uiso 1 1 calc R
C214 C 0.5128(4) 0.6069(3) 1.0282(4) 0.0298(14) Uani 1 1 d .
H214 H 0.5546 0.5962 1.0803 0.036 Uiso 1 1 calc R
C215 C 0.4172(4) 0.5750(3) 1.0115(4) 0.0302(14) Uani 1 1 d .
H215 H 0.3932 0.5424 1.0517 0.036 Uiso 1 1 calc R
C216 C 0.3559(4) 0.5908(3) 0.9352(3) 0.0239(12) Uani 1 1 d .
H216 H 0.2904 0.5681 0.9231 0.029 Uiso 1 1 calc R
C221 C 0.1870(4) 0.6279(3) 0.7927(3) 0.0215(12) Uani 1 1 d .
C222 C 0.1462(4) 0.5659(3) 0.7439(3) 0.0231(12) Uani 1 1 d .
H222 H 0.1813 0.5456 0.7018 0.028 Uiso 1 1 calc R
C223 C 0.0542(4) 0.5330(3) 0.7559(4) 0.0265(13) Uani 1 1 d .
H223 H 0.0263 0.4912 0.7213 0.032 Uiso 1 1 calc R
C224 C 0.0036(4) 0.5612(4) 0.8181(4) 0.0333(14) Uani 1 1 d .
H224 H -0.0588 0.5385 0.8267 0.04 Uiso 1 1 calc R
C225 C 0.0443(4) 0.6228(3) 0.8678(4) 0.0306(14) Uani 1 1 d .
H225 H 0.0094 0.6423 0.9104 0.037 Uiso 1 1 calc R
C226 C 0.1354(4) 0.6559(3) 0.8558(3) 0.0262(13) Uani 1 1 d .
H226 H 0.1629 0.6978 0.8906 0.031 Uiso 1 1 calc R
C1 C 0.2250(4) 0.6602(3) 0.6042(3) 0.0219(12) Uani 1 1 d .
C2 C 0.1329(4) 0.6659(3) 0.5771(4) 0.0264(13) Uani 1 1 d .
C3 C 0.0287(4) 0.6646(3) 0.5522(4) 0.0301(14) Uani 1 1 d .
C31 C -0.0117(4) 0.6143(3) 0.4804(4) 0.0274(13) Uani 1 1 d .
N31 N -0.0390(4) 0.5758(3) 0.4247(3) 0.0448(14) Uani 1 1 d .
C4 C -0.0415(4) 0.7046(3) 0.5886(4) 0.0329(14) Uani 1 1 d .
C41 C -0.0103(4) 0.7526(4) 0.6614(4) 0.0325(14) Uani 1 1 d .
N41 N 0.0101(5) 0.7912(3) 0.7180(4) 0.0526(16) Uani 1 1 d .
C42 C -0.1477(5) 0.7032(4) 0.5521(4) 0.0336(14) Uani 1 1 d .
N42 N -0.2308(4) 0.7043(3) 0.5230(3) 0.0407(14) Uani 1 1 d .
C101 C 0.4679(4) 0.5997(3) 0.5611(3) 0.0189(11) Uani 1 1 d .
C102 C 0.5232(4) 0.5927(3) 0.6463(3) 0.0197(12) Uani 1 1 d .
C103 C 0.4706(4) 0.5394(3) 0.6899(3) 0.0213(12) Uani 1 1 d .
C104 C 0.3824(4) 0.5124(3) 0.6341(3) 0.0214(12) Uani 1 1 d .
C105 C 0.3831(4) 0.5487(3) 0.5551(3) 0.0218(12) Uani 1 1 d .
C106 C 0.5056(4) 0.6399(3) 0.4889(3) 0.0285(13) Uani 1 1 d .
H10C H 0.528 0.601 0.4514 0.043 Uiso 1 1 calc R
H10D H 0.5626 0.6739 0.5106 0.043 Uiso 1 1 calc R
H10E H 0.4509 0.6711 0.4578 0.043 Uiso 1 1 calc R
C107 C 0.6238(4) 0.6296(3) 0.6784(4) 0.0292(14) Uani 1 1 d .
H10F H 0.6241 0.648 0.736 0.044 Uiso 1 1 calc R
H10G H 0.635 0.6736 0.6423 0.044 Uiso 1 1 calc R
H10H H 0.6778 0.5912 0.6777 0.044 Uiso 1 1 calc R
C108 C 0.5075(4) 0.5062(3) 0.7752(3) 0.0308(14) Uani 1 1 d .
H10I H 0.5394 0.4556 0.7691 0.046 Uiso 1 1 calc R
H10J H 0.4501 0.4997 0.8057 0.046 Uiso 1 1 calc R
H10K H 0.5571 0.5417 0.8064 0.046 Uiso 1 1 calc R
C109 C 0.3169(5) 0.4452(3) 0.6521(4) 0.0391(16) Uani 1 1 d .
H10L H 0.251 0.4487 0.6158 0.059 Uiso 1 1 calc R
H10M H 0.307 0.447 0.7111 0.059 Uiso 1 1 calc R
H10N H 0.35 0.3962 0.6412 0.059 Uiso 1 1 calc R
C100 C 0.3091(4) 0.5318(4) 0.4766(4) 0.0360(15) Uani 1 1 d .
H10O H 0.3136 0.5727 0.435 0.054 Uiso 1 1 calc R
H10P H 0.2402 0.5302 0.4903 0.054 Uiso 1 1 calc R
H10Q H 0.3255 0.4814 0.4536 0.054 Uiso 1 1 calc R

loop_
_atom_site_aniso_label
_atom_site_aniso_U_11
_atom_site_aniso_U_22
_atom_site_aniso_U_33
_atom_site_aniso_U_23
_atom_site_aniso_U_13
_atom_site_aniso_U_12
Ru1 0.0153(2) 0.0151(2) 0.0127(2) 0.00011(18) -0.00472(15) 0.00083(17)
P1 0.0198(7) 0.0172(7) 0.0154(7) 0.0003(5) -0.0035(6) 0.0009(5)
C111 0.014(3) 0.024(3) 0.018(3) 0.001(2) -0.001(2) 0.005(2)
C112 0.025(3) 0.028(3) 0.024(3) 0.006(3) 0.001(2) 0.005(2)
C113 0.031(3) 0.023(3) 0.036(4) 0.011(3) 0.004(3) 0.007(3)
C114 0.021(3) 0.043(4) 0.023(3) 0.013(3) -0.002(2) 0.002(3)
C115 0.026(3) 0.037(4) 0.022(3) 0.004(3) -0.007(2) -0.005(3)
C116 0.021(3) 0.021(3) 0.028(3) 0.003(2) -0.003(2) 0.002(2)
C121 0.025(3) 0.012(3) 0.021(3) 0.002(2) -0.004(2) 0.007(2)
C122 0.032(3) 0.025(3) 0.033(3) 0.000(3) 0.001(3) 0.000(3)
C123 0.025(3) 0.032(4) 0.058(4) 0.001(3) 0.012(3) -0.001(3)
C124 0.018(3) 0.037(4) 0.067(5) 0.001(3) -0.011(3) -0.008(3)
C125 0.033(4) 0.038(4) 0.042(4) -0.006(3) -0.018(3) -0.009(3)
C126 0.030(3) 0.022(3) 0.022(3) -0.004(2) -0.006(2) -0.002(2)
C10 0.021(3) 0.016(3) 0.026(3) -0.002(2) -0.002(2) 0.002(2)
C20 0.029(3) 0.018(3) 0.023(3) -0.005(2) 0.004(2) -0.004(2)
P2 0.0177(7) 0.0185(7) 0.0174(7) -0.0003(6) -0.0026(6) 0.0010(5)
C211 0.026(3) 0.020(3) 0.015(3) -0.001(2) -0.002(2) 0.003(2)
C212 0.025(3) 0.025(3) 0.022(3) -0.001(2) 0.000(2) -0.001(2)
C213 0.022(3) 0.028(3) 0.025(3) -0.002(2) -0.011(2) -0.001(2)
C214 0.033(3) 0.031(3) 0.021(3) -0.001(3) -0.008(3) 0.008(3)
C215 0.030(3) 0.036(4) 0.022(3) 0.014(3) -0.003(3) 0.007(3)
C216 0.022(3) 0.026(3) 0.022(3) 0.007(2) 0.001(2) 0.000(2)
C221 0.020(3) 0.022(3) 0.021(3) 0.003(2) -0.003(2) 0.003(2)
C222 0.029(3) 0.019(3) 0.021(3) 0.002(2) 0.001(2) 0.004(2)
C223 0.026(3) 0.024(3) 0.028(3) -0.002(2) 0.000(3) -0.001(2)
C224 0.023(3) 0.042(4) 0.035(4) -0.002(3) 0.005(3) -0.009(3)
C225 0.024(3) 0.046(4) 0.022(3) -0.005(3) 0.005(2) 0.003(3)
C226 0.023(3) 0.033(3) 0.021(3) -0.003(2) -0.002(2) 0.001(3)
C1 0.031(3) 0.018(3) 0.016(3) 0.002(2) 0.000(2) -0.001(2)
C2 0.022(3) 0.024(3) 0.029(3) 0.006(2) -0.008(3) -0.001(2)
C3 0.028(3) 0.029(3) 0.029(3) 0.009(3) -0.009(3) -0.001(3)
C31 0.023(3) 0.028(3) 0.029(3) 0.008(3) -0.002(3) 0.007(2)
N31 0.057(4) 0.044(4) 0.029(3) -0.006(3) -0.009(3) -0.006(3)
C4 0.029(3) 0.034(4) 0.033(4) 0.005(3) -0.004(3) 0.007(3)
C41 0.034(3) 0.025(3) 0.034(4) 0.004(3) -0.005(3) 0.003(3)
N41 0.073(4) 0.039(4) 0.041(4) -0.009(3) -0.006(3) 0.005(3)
C42 0.025(3) 0.038(4) 0.038(4) 0.002(3) 0.004(3) 0.001(3)
N42 0.017(3) 0.056(4) 0.047(4) -0.006(3) -0.001(2) 0.002(2)
C101 0.023(3) 0.019(3) 0.015(3) 0.003(2) 0.000(2) 0.006(2)
C102 0.017(3) 0.021(3) 0.018(3) -0.004(2) -0.007(2) 0.001(2)
C103 0.026(3) 0.020(3) 0.016(3) 0.002(2) -0.002(2) 0.009(2)
C104 0.017(3) 0.020(3) 0.028(3) 0.000(2) 0.005(2) 0.002(2)
C105 0.015(3) 0.023(3) 0.025(3) -0.006(2) -0.004(2) 0.004(2)
C106 0.036(3) 0.023(3) 0.026(3) 0.008(3) 0.005(3) 0.013(3)
C107 0.021(3) 0.031(3) 0.032(3) -0.004(3) -0.005(2) 0.005(2)
C108 0.042(4) 0.029(3) 0.018(3) 0.003(2) -0.005(3) 0.013(3)
C109 0.039(4) 0.022(3) 0.060(5) -0.006(3) 0.021(3) -0.006(3)
C100 0.033(3) 0.039(4) 0.032(3) -0.014(3) -0.009(3) 0.005(3)

loop_
_atom_type_symbol
_atom_type_description
_atom_type_scat_dispersion_real
_atom_type_scat_dispersion_imag
_atom_type_scat_source
C C 0.0033 0.0016 'International Tables Vol C Tables 4.2.6.8 and 6.1.1.4'
H H 0 0 'International Tables Vol C Tables 4.2.6.8 and 6.1.1.4'
N N 0.0061 0.0033 'International Tables Vol C Tables 4.2.6.8 and 6.1.1.4'
P P 0.1023 0.0942 'International Tables Vol C Tables 4.2.6.8 and 6.1.1.4'
Ru Ru -1.2594 0.8363 'International Tables Vol C Tables 4.2.6.8 and 6.1.1.4'

loop_
_geom_angle_atom_site_label_1
_geom_angle_atom_site_label_2
_geom_angle_atom_site_label_3
_geom_angle
C1 Ru1 C104 103.4(2)
C1 Ru1 C105 93.1(2)
C104 Ru1 C105 36.66(18)
C1 Ru1 C101 116.9(2)
C104 Ru1 C101 61.64(18)
C105 Ru1 C101 36.67(18)
C1 Ru1 P1 85.95(15)
C104 Ru1 P1 162.80(13)
C105 Ru1 P1 129.87(14)
C101 Ru1 P1 101.31(13)
C1 Ru1 C103 139.3(2)
C104 Ru1 C103 37.13(18)
C105 Ru1 C103 61.05(18)
C101 Ru1 C103 61.19(18)
P1 Ru1 C103 134.64(14)
C1 Ru1 C102 153.2(2)
C104 Ru1 C102 61.30(18)
C105 Ru1 C102 61.24(18)
C101 Ru1 C102 37.31(17)
P1 Ru1 C102 104.20(14)
C103 Ru1 C102 35.84(18)
C1 Ru1 P2 83.89(16)
C104 Ru1 P2 110.48(14)
C105 Ru1 P2 145.24(14)
C101 Ru1 P2 158.52(13)
P1 Ru1 P2 84.58(5)
C103 Ru1 P2 99.96(13)
C102 Ru1 P2 121.29(13)
C111 P1 C10 101.3(2)
C111 P1 C121 100.3(2)
C10 P1 C121 106.0(2)
C111 P1 Ru1 119.14(18)
C10 P1 Ru1 108.69(18)
C121 P1 Ru1 119.35(16)
C112 C111 C116 118.7(5)
C112 C111 P1 119.8(4)
C116 C111 P1 121.4(4)
C111 C112 C113 121.0(5)
C111 C112 H112 119.5
C113 C112 H112 119.5
C114 C113 C112 119.0(5)
C114 C113 H113 120.5
C112 C113 H113 120.5
C115 C114 C113 121.2(5)
C115 C114 H114 119.4
C113 C114 H114 119.4
C114 C115 C116 119.8(5)
C114 C115 H115 120.1
C116 C115 H115 120.1
C111 C116 C115 120.2(5)
C111 C116 H116 119.9
C115 C116 H116 119.9
C122 C121 C126 119.0(5)
C122 C121 P1 120.3(4)
C126 C121 P1 120.6(4)
C123 C122 C121 120.5(6)
C123 C122 H122 119.7
C121 C122 H122 119.7
C122 C123 C124 120.5(6)
C122 C123 H123 119.7
C124 C123 H123 119.7
C125 C124 C123 118.9(6)
C125 C124 H124 120.6
C123 C124 H124 120.6
C124 C125 C126 121.2(6)
C124 C125 H125 119.4
C126 C125 H125 119.4
C125 C126 C121 119.8(6)
C125 C126 H126 120.1
C121 C126 H126 120.1
C20 C10 P1 112.6(4)
C20 C10 H10A 109.1
P1 C10 H10A 109.1
C20 C10 H10B 109.1
P1 C10 H10B 109.1
H10A C10 H10B 107.8
C10 C20 P2 112.2(4)
C10 C20 H20A 109.2
P2 C20 H20A 109.2
C10 C20 H20B 109.2
P2 C20 H20B 109.2
H20A C20 H20B 107.9
C221 P2 C211 101.2(2)
C221 P2 C20 104.0(2)
C211 P2 C20 101.4(2)
C221 P2 Ru1 117.54(18)
C211 P2 Ru1 119.92(17)
C20 P2 Ru1 110.57(17)
C216 C211 C212 118.8(5)
C216 C211 P2 122.8(4)
C212 C211 P2 118.4(4)
C213 C212 C211 120.4(5)
C213 C212 H212 119.8
C211 C212 H212 119.8
C214 C213 C212 119.9(5)
C214 C213 H213 120
C212 C213 H213 120
C215 C214 C213 120.6(5)
C215 C214 H214 119.7
C213 C214 H214 119.7
C214 C215 C216 119.7(5)
C214 C215 H215 120.2
C216 C215 H215 120.2
C211 C216 C215 120.5(5)
C211 C216 H216 119.8
C215 C216 H216 119.8
C222 C221 C226 118.8(5)
C222 C221 P2 119.3(4)
C226 C221 P2 121.8(4)
C221 C222 C223 120.8(5)
C221 C222 H222 119.6
C223 C222 H222 119.6
C224 C223 C222 120.0(5)
C224 C223 H223 120
C222 C223 H223 120
C223 C224 C225 119.7(5)
C223 C224 H224 120.2
C225 C224 H224 120.2
C226 C225 C224 120.5(5)
C226 C225 H225 119.7
C224 C225 H225 119.7
C225 C226 C221 120.2(5)
C225 C226 H226 119.9
C221 C226 H226 119.9
C2 C1 Ru1 174.2(5)
C1 C2 C3 173.4(6)
C4 C3 C2 126.3(6)
C4 C3 C31 116.0(5)
C2 C3 C31 117.6(5)
N31 C31 C3 177.4(6)
C3 C4 C41 120.4(5)
C3 C4 C42 120.7(6)
C41 C4 C42 118.8(5)
N41 C41 C4 177.1(7)
N42 C42 C4 178.0(7)
C105 C101 C102 107.1(4)
C105 C101 C106 126.1(5)
C102 C101 C106 125.7(5)
C105 C101 Ru1 71.4(3)
C102 C101 Ru1 72.3(3)
C106 C101 Ru1 131.2(4)
C103 C102 C101 107.8(4)
C103 C102 C107 126.2(5)
C101 C102 C107 125.7(5)
C103 C102 Ru1 71.7(3)
C101 C102 Ru1 70.4(3)
C107 C102 Ru1 128.1(4)
C102 C103 C104 108.7(4)
C102 C103 C108 126.0(5)
C104 C103 C108 124.6(5)
C102 C103 Ru1 72.5(3)
C104 C103 Ru1 70.4(3)
C108 C103 Ru1 130.3(4)
C105 C104 C103 107.3(4)
C105 C104 C109 126.6(5)
C103 C104 C109 124.8(5)
C105 C104 Ru1 71.9(3)
C103 C104 Ru1 72.5(3)
C109 C104 Ru1 131.1(4)
C104 C105 C101 109.1(5)
C104 C105 C100 124.9(5)
C101 C105 C100 125.9(5)
C104 C105 Ru1 71.4(3)
C101 C105 Ru1 72.0(3)
C100 C105 Ru1 125.6(4)
C101 C106 H10C 109.5
C101 C106 H10D 109.5
H10C C106 H10D 109.5
C101 C106 H10E 109.5
H10C C106 H10E 109.5
H10D C106 H10E 109.5
C102 C107 H10F 109.5
C102 C107 H10G 109.5
H10F C107 H10G 109.5
C102 C107 H10H 109.5
H10F C107 H10H 109.5
H10G C107 H10H 109.5
C103 C108 H10I 109.5
C103 C108 H10J 109.5
H10I C108 H10J 109.5
C103 C108 H10K 109.5
H10I C108 H10K 109.5
H10J C108 H10K 109.5
C104 C109 H10L 109.5
C104 C109 H10M 109.5
H10L C109 H10M 109.5
C104 C109 H10N 109.5
H10L C109 H10N 109.5
H10M C109 H10N 109.5
C105 C100 H10O 109.5
C105 C100 H10P 109.5
H10O C100 H10P 109.5
C105 C100 H10Q 109.5
H10O C100 H10Q 109.5
H10P C100 H10Q 109.5

loop_
_geom_bond_atom_site_label_1
_geom_bond_atom_site_label_2
_geom_bond_distance
Ru1 C1 1.926(6)
Ru1 C104 2.254(5)
Ru1 C105 2.259(5)
Ru1 C101 2.267(5)
Ru1 P1 2.2737(15)
Ru1 C103 2.282(5)
Ru1 C102 2.292(5)
Ru1 P2 2.3054(15)
P1 C111 1.835(5)
P1 C10 1.841(5)
P1 C121 1.845(5)
C111 C112 1.395(7)
C111 C116 1.395(7)
C112 C113 1.400(7)
C112 H112 0.95
C113 C114 1.379(8)
C113 H113 0.95
C114 C115 1.376(8)
C114 H114 0.95
C115 C116 1.400(7)
C115 H115 0.95
C116 H116 0.95
C121 C122 1.388(8)
C121 C126 1.393(7)
C122 C123 1.378(8)
C122 H122 0.95
C123 C124 1.386(9)
C123 H123 0.95
C124 C125 1.379(9)
C124 H124 0.95
C125 C126 1.380(8)
C125 H125 0.95
C126 H126 0.95
C10 C20 1.525(7)
C10 H10A 0.99
C10 H10B 0.99
C20 P2 1.862(5)
C20 H20A 0.99
C20 H20B 0.99
P2 C221 1.834(5)
P2 C211 1.844(5)
C211 C216 1.392(7)
C211 C212 1.400(7)
C212 C213 1.385(7)
C212 H212 0.95
C213 C214 1.381(8)
C213 H213 0.95
C214 C215 1.378(8)
C214 H214 0.95
C215 C216 1.394(7)
C215 H215 0.95
C216 H216 0.95
C221 C222 1.385(7)
C221 C226 1.401(7)
C222 C223 1.393(7)
C222 H222 0.95
C223 C224 1.381(8)
C223 H223 0.95
C224 C225 1.387(8)
C224 H224 0.95
C225 C226 1.385(8)
C225 H225 0.95
C226 H226 0.95
C1 C2 1.243(7)
C2 C3 1.388(8)
C3 C4 1.368(8)
C3 C31 1.477(8)
C31 N31 1.129(7)
C4 C41 1.441(9)
C4 C42 1.449(8)
C41 N41 1.128(8)
C42 N42 1.136(7)
C101 C105 1.424(7)
C101 C102 1.458(7)
C101 C106 1.506(7)
C102 C103 1.407(7)
C102 C107 1.503(7)
C103 C104 1.444(7)
C103 C108 1.498(7)
C104 C105 1.419(7)
C104 C109 1.504(7)
C105 C100 1.508(7)
C106 H10C 0.98
C106 H10D 0.98
C106 H10E 0.98
C107 H10F 0.98
C107 H10G 0.98
C107 H10H 0.98
C108 H10I 0.98
C108 H10J 0.98
C108 H10K 0.98
C109 H10L 0.98
C109 H10M 0.98
C109 H10N 0.98
C100 H10O 0.98
C100 H10P 0.98
C100 H10Q 0.98
